data_4334592
loop_
_publ_author_name
'Sebastian C. Peter'
'Christos D. Malliakas'
'Mercouri G. Kanatzidis'

_publ_section_title
;
 Structure and Unusual Magnetic Properties of YbMn0.17Si1.88
;
_journal_name_full 'Inorganic Chemistry'
_journal_page_first 4909
_journal_page_last 4915
_journal_paper_doi 10.1021/ic3024925
_journal_volume 52
_journal_year 2013
_chemical_formula_sum 'Mn0.67 Si7.55 Yb4'
_chemical_formula_weight 940.77
_chemical_name_systematic
; 
 ? 
;
_space_group_IT_number 4
_symmetry_cell_setting monoclinic
_symmetry_space_group_name_Hall 'P 2yb'
_symmetry_space_group_name_H-M 'P 1 21 1'
_atom_sites_solution_primary direct
_atom_sites_solution_secondary difmap
_audit_creation_method SHELXL-97
_cell_angle_alpha 90.00
_cell_angle_beta 97.97(3)
_cell_angle_gamma 90.00
_cell_formula_units_Z 1
_cell_length_a 4.0107(8)
_cell_length_b 3.8380(8)
_cell_length_c 14.458(3)
_cell_measurement_reflns_used 2115
_cell_measurement_temperature 293(2)
_cell_measurement_theta_max 29.10
_cell_measurement_theta_min 2.85
_cell_volume 220.40(8)
_computing_structure_refinement 'SHELXL-97 (Sheldrick, 2008)'
_computing_structure_solution 'SHELXS-97 (Sheldrick, 2008)'
_diffrn_ambient_temperature 293(2)
_diffrn_measured_fraction_theta_full 0.993
_diffrn_measured_fraction_theta_max 0.993
_diffrn_measurement_device_type 'stoe ipds 2'
_diffrn_measurement_method rotation
_diffrn_radiation_monochromator graphite
_diffrn_radiation_source 'fine-focus sealed tube'
_diffrn_radiation_type MoK\a
_diffrn_radiation_wavelength 0.71073
_diffrn_reflns_av_R_equivalents 0.0408
_diffrn_reflns_av_sigmaI/netI 0.0252
_diffrn_reflns_limit_h_max 5
_diffrn_reflns_limit_h_min -5
_diffrn_reflns_limit_k_max 5
_diffrn_reflns_limit_k_min -5
_diffrn_reflns_limit_l_max 19
_diffrn_reflns_limit_l_min -19
_diffrn_reflns_number 2115
_diffrn_reflns_theta_full 29.10
_diffrn_reflns_theta_max 29.10
_diffrn_reflns_theta_min 2.85
_exptl_absorpt_coefficient_mu 43.902
_exptl_absorpt_correction_T_max 0.1271
_exptl_absorpt_correction_T_min 0.0966
_exptl_absorpt_correction_type empirical
_exptl_crystal_colour grey
_exptl_crystal_density_diffrn 7.088
_exptl_crystal_description plate
_exptl_crystal_F_000 402
_exptl_crystal_size_max 0.10
_exptl_crystal_size_mid 0.08
_exptl_crystal_size_min 0.08
_refine_diff_density_max 2.320
_refine_diff_density_min -3.053
_refine_diff_density_rms 0.525
_refine_ls_abs_structure_details 'Flack H D (1983), Acta Cryst. A39, 876-881'
_refine_ls_abs_structure_Flack 0.49(6)
_refine_ls_extinction_coef 0.0047(7)
_refine_ls_extinction_expression Fc^*^=kFc[1+0.001xFc^2^\l^3^/sin(2\q)]^-1/4^
_refine_ls_extinction_method SHELXL
_refine_ls_goodness_of_fit_ref 1.143
_refine_ls_matrix_type full
_refine_ls_number_parameters 68
_refine_ls_number_reflns 1188
_refine_ls_number_restraints 1
_refine_ls_restrained_S_all 1.143
_refine_ls_R_factor_all 0.0337
_refine_ls_R_factor_gt 0.0296
_refine_ls_shift/su_max 0.001
_refine_ls_shift/su_mean 0.000
_refine_ls_structure_factor_coef Fsqd
_refine_ls_weighting_details 'calc w=1/[\s^2^(Fo^2^)+(0.0449P)^2^+1.3738P] where P=(Fo^2^+2Fc^2^)/3'
_refine_ls_weighting_scheme calc
_refine_ls_wR_factor_gt 0.0720
_refine_ls_wR_factor_ref 0.0742
_reflns_number_gt 1082
_reflns_number_total 1188
_reflns_threshold_expression >2sigma(I)
_cod_data_source_file ic3024925_si_001.cif
_cod_data_source_block p2(1)
_cod_database_code 4334592

loop_
_symmetry_equiv_pos_as_xyz
'x, y, z'
'-x, y+1/2, -z'

loop_
_atom_site_label
_atom_site_type_symbol
_atom_site_fract_x
_atom_site_fract_y
_atom_site_fract_z
_atom_site_U_iso_or_equiv
_atom_site_adp_type
_atom_site_occupancy
_atom_site_symmetry_multiplicity
_atom_site_calc_flag
_atom_site_refinement_flags
Yb1 Yb 0.94036(7) 0.4508(3) 0.88059(3) 0.00217(14) Uani 1 1 d .
Yb2 Yb 0.82894(8) 0.9512(2) 0.65780(3) 0.00248(14) Uani 1 1 d .
Mn1 Mn 0.2755(11) 0.461(4) 0.5536(3) 0.0030(13) Uani 0.337(8) 1 d P
Si1 Si 0.5127(11) 0.5236(15) 0.0265(4) 0.018(2) Uani 0.777(19) 1 d P
Si2 Si 0.5941(6) 0.459(2) 0.1872(2) 0.0064(6) Uani 1 1 d .
Si3 Si 0.3572(6) 0.454(2) 0.7140(2) 0.0055(5) Uani 1 1 d .
Si4 Si 0.2510(12) 0.952(4) 0.5017(2) 0.0327(12) Uani 1 1 d .

loop_
_atom_site_aniso_label
_atom_site_aniso_U_11
_atom_site_aniso_U_22
_atom_site_aniso_U_33
_atom_site_aniso_U_23
_atom_site_aniso_U_13
_atom_site_aniso_U_12
Yb1 0.00101(19) 0.0017(2) 0.0034(2) 0.000 0.000 0.000
Yb2 0.00044(18) 0.0012(2) 0.0055(2) 0.000 0.000 0.0003(19)
Mn1 0.0035(18) 0.001(2) 0.003(2) 0.0003(5) 0.0003(13) 0.0007(5)
Si1 0.0037(19) 0.034(5) 0.008(2) 0.0004(2) 0.0003(2) 0.0005(4)
Si2 .0017(9) 0.0025(11) 0.0148(15) 0.0002(2) 0.0004(9) 0.0004(2)
Si3 0.0024(10) 0.0027(10) 0.0110(14) 0.000 0.000 0.0011(3)
Si4 0.037(2) 0.059(3) 0.0036(16) 0.0009(5) 0.000 0.0007(4)

loop_
_atom_type_symbol
_atom_type_description
_atom_type_scat_dispersion_real
_atom_type_scat_dispersion_imag
_atom_type_scat_source
Si Si 0.0817 0.0704 'International Tables Vol C Tables 4.2.6.8 and 6.1.1.4'
Mn Mn 0.3368 0.7283 'International Tables Vol C Tables 4.2.6.8 and 6.1.1.4'
Yb Yb -0.3850 5.5486 'International Tables Vol C Tables 4.2.6.8 and 6.1.1.4'

loop_
_geom_angle_atom_site_label_1
_geom_angle_atom_site_label_2
_geom_angle_atom_site_label_3
_geom_angle
_geom_angle_site_symmetry_1
_geom_angle_site_symmetry_3
Si1 Yb1 Si1 101.53(12) 1_656 2_646
Si1 Yb1 Si1 87.14(14) 1_656 1_556
Si1 Yb1 Si1 41.53(7) 2_646 1_556
Si1 Yb1 Si1 41.53(8) 1_656 2_746
Si1 Yb1 Si1 87.05(15) 2_646 2_746
Si1 Yb1 Si1 101.63(12) 1_556 2_746
Si1 Yb1 Si2 80.12(12) 1_656 2_746
Si1 Yb1 Si2 105.1(2) 2_646 2_746
Si1 Yb1 Si2 140.75(19) 1_556 2_746
Si1 Yb1 Si2 46.77(14) 2_746 2_746
Si1 Yb1 Si2 140.8(2) 1_656 2_646
Si1 Yb1 Si2 46.77(14) 2_646 2_646
Si1 Yb1 Si2 80.01(12) 1_556 2_646
Si1 Yb1 Si2 105.2(2) 2_746 2_646
Si2 Yb1 Si2 86.78(19) 2_746 2_646
Si1 Yb1 Si2 72.93(13) 1_656 2_756
Si1 Yb1 Si2 170.76(14) 2_646 2_756
Si1 Yb1 Si2 129.70(16) 1_556 2_756
Si1 Yb1 Si2 93.14(15) 2_746 2_756
Si2 Yb1 Si2 81.52(7) 2_746 2_756
Si2 Yb1 Si2 141.41(14) 2_646 2_756
Si1 Yb1 Si2 129.70(16) 1_656 2_656
Si1 Yb1 Si2 93.13(14) 2_646 2_656
Si1 Yb1 Si2 72.83(13) 1_556 2_656
Si1 Yb1 Si2 170.77(14) 2_746 2_656
Si2 Yb1 Si2 141.41(13) 2_746 2_656
Si2 Yb1 Si2 81.41(7) 2_646 2_656
Si2 Yb1 Si2 85.2(2) 2_756 2_656
Si1 Yb1 Si3 173.13(19) 1_656 .
Si1 Yb1 Si3 84.81(14) 2_646 .
Si1 Yb1 Si3 96.04(11) 1_556 .
Si1 Yb1 Si3 142.7(2) 2_746 .
Si2 Yb1 Si3 100.94(16) 2_746 .
Si2 Yb1 Si3 46.06(19) 2_646 .
Si2 Yb1 Si3 100.44(14) 2_756 .
Si2 Yb1 Si3 46.40(17) 2_656 .
Si1 Yb1 Si3 96.10(11) 1_656 1_655
Si1 Yb1 Si3 142.7(2) 2_646 1_655
Si1 Yb1 Si3 173.1(2) 1_556 1_655
Si1 Yb1 Si3 84.75(16) 2_746 1_655
Si2 Yb1 Si3 46.07(19) 2_746 1_655
Si2 Yb1 Si3 101.00(14) 2_646 1_655
Si2 Yb1 Si3 46.42(16) 2_756 1_655
Si2 Yb1 Si3 100.50(15) 2_656 1_655
Si3 Yb1 Si3 80.10(7) . 1_655
Si1 Yb1 Si1 93.75(14) 1_656 2_656
Si1 Yb1 Si1 76.73(12) 2_646 2_656
Si1 Yb1 Si1 38.57(10) 1_556 2_656
Si1 Yb1 Si1 128.10(18) 2_746 2_656
Si2 Yb1 Si1 173.82(10) 2_746 2_656
Si2 Yb1 Si1 98.56(13) 2_646 2_656
Si2 Yb1 Si1 96.03(16) 2_756 2_656
Si2 Yb1 Si1 43.36(11) 2_656 2_656
Si3 Yb1 Si1 85.06(17) . 2_656
Si3 Yb1 Si1 134.8(2) 1_655 2_656
Si1 Yb1 Si1 38.56(10) 1_656 2_756
Si1 Yb1 Si1 128.11(18) 2_646 2_756
Si1 Yb1 Si1 93.85(15) 1_556 2_756
Si1 Yb1 Si1 76.64(11) 2_746 2_756
Si2 Yb1 Si1 98.57(12) 2_746 2_756
Si2 Yb1 Si1 173.82(10) 2_646 2_756
Si2 Yb1 Si1 43.35(11) 2_756 2_756
Si2 Yb1 Si1 96.13(17) 2_656 2_756
Si3 Yb1 Si1 134.9(2) . 2_756
Si3 Yb1 Si1 85.01(15) 1_655 2_756
Si1 Yb1 Si1 75.94(13) 2_656 2_756
Si3 Yb2 Si3 88.2(2) . 1_655
Si3 Yb2 Si3 83.24(7) . 1_565
Si3 Yb2 Si3 147.67(11) 1_655 1_565
Si3 Yb2 Si3 147.67(12) . 1_665
Si3 Yb2 Si3 83.20(7) 1_655 1_665
Si3 Yb2 Si3 87.6(3) 1_565 1_665
Si3 Yb2 Si4 77.8(3) . 2_646
Si3 Yb2 Si4 77.8(2) 1_655 2_646
Si3 Yb2 Si4 129.85(11) 1_565 2_646
Si3 Yb2 Si4 129.87(16) 1_665 2_646
Si3 Yb2 Si4 129.75(16) . 2_656
Si3 Yb2 Si4 129.77(10) 1_655 2_656
Si3 Yb2 Si4 77.47(18) 1_565 2_656
Si3 Yb2 Si4 77.5(2) 1_665 2_656
Si4 Yb2 Si4 80.06(9) 2_646 2_656
Si3 Yb2 Si2 105.43(15) . 2_756
Si3 Yb2 Si2 48.19(17) 1_655 2_756
Si3 Yb2 Si2 104.51(14) 1_565 2_756
Si3 Yb2 Si2 47.40(18) 1_665 2_756
Si4 Yb2 Si2 125.15(17) 2_646 2_756
Si4 Yb2 Si2 124.1(2) 2_656 2_756
Si3 Yb2 Si2 48.18(17) . 2_656
Si3 Yb2 Si2 105.49(15) 1_655 2_656
Si3 Yb2 Si2 47.39(18) 1_565 2_656
Si3 Yb2 Si2 104.56(15) 1_665 2_656
Si4 Yb2 Si2 125.1(2) 2_646 2_656
Si4 Yb2 Si2 124.08(19) 2_656 2_656
Si2 Yb2 Si2 84.21(9) 2_756 2_656
Si3 Yb2 Si4 75.16(17) . .
Si3 Yb2 Si4 132.3(3) 1_655 .
Si3 Yb2 Si4 75.2(2) 1_565 .
Si3 Yb2 Si4 131.9(3) 1_665 .
Si4 Yb2 Si4 55.26(18) 2_646 .
Si4 Yb2 Si4 55.22(10) 2_656 .
Si2 Yb2 Si4 179.3(3) 2_756 .
Si2 Yb2 Si4 95.96(11) 2_656 .
Si3 Yb2 Si4 132.3(3) . 1_655
Si3 Yb2 Si4 75.1(2) 1_655 1_655
Si3 Yb2 Si4 131.9(3) 1_565 1_655
Si3 Yb2 Si4 75.14(17) 1_665 1_655
Si4 Yb2 Si4 55.30(10) 2_646 1_655
Si4 Yb2 Si4 55.26(18) 2_656 1_655
Si2 Yb2 Si4 96.01(10) 2_756 1_655
Si2 Yb2 Si4 179.3(3) 2_656 1_655
Si4 Yb2 Si4 83.81(9) . 1_655
Si3 Yb2 Mn1 106.8(2) . 2_656
Si3 Yb2 Mn1 106.6(2) 1_655 2_656
Si3 Yb2 Mn1 105.7(2) 1_565 2_656
Si3 Yb2 Mn1 105.6(2) 1_665 2_656
Si4 Yb2 Mn1 40.7(4) 2_646 2_656
Si4 Yb2 Mn1 39.4(4) 2_656 2_656
Si2 Yb2 Mn1 137.81(9) 2_756 2_656
Si2 Yb2 Mn1 137.93(10) 2_656 2_656
Si4 Yb2 Mn1 42.00(11) . 2_656
Si4 Yb2 Mn1 41.82(11) 1_655 2_656
Si3 Yb2 Mn1 100.4(2) . 1_655
Si3 Yb2 Mn1 44.72(11) 1_655 1_655
Si3 Yb2 Mn1 167.60(13) 1_565 1_655
Si3 Yb2 Mn1 95.2(3) 1_665 1_655
Si4 Yb2 Mn1 41.19(15) 2_646 1_655
Si4 Yb2 Mn1 91.3(2) 2_656 1_655
Si2 Yb2 Mn1 86.09(13) 2_756 1_655
Si2 Yb2 Mn1 142.1(3) 2_656 1_655
Si4 Yb2 Mn1 94.2(2) . 1_655
Si4 Yb2 Mn1 38.6(4) 1_655 1_655
Mn1 Yb2 Mn1 61.90(18) 2_656 1_655
Si4 Mn1 Si4 137.7(3) . 1_545
Si4 Mn1 Si4 83.2(5) . 2_546
Si4 Mn1 Si4 81.8(5) 1_545 2_546
Si4 Mn1 Si4 82.9(4) . 2_646
Si4 Mn1 Si4 81.5(6) 1_545 2_646
Si4 Mn1 Si4 136.8(3) 2_546 2_646
Si4 Mn1 Si3 112.1(7) . .
Si4 Mn1 Si3 110.2(7) 1_545 .
Si4 Mn1 Si3 111.8(2) 2_546 .
Si4 Mn1 Si3 111.3(2) 2_646 .
Si4 Mn1 Yb2 69.2(2) . 2_646
Si4 Mn1 Yb2 68.5(2) 1_545 2_646
Si4 Mn1 Yb2 68.47(17) 2_546 2_646
Si4 Mn1 Yb2 68.38(16) 2_646 2_646
Si3 Mn1 Yb2 178.7(7) . 2_646
Si4 Mn1 Yb2 67.4(4) . 1_455
Si4 Mn1 Yb2 137.3(3) 1_545 1_455
Si4 Mn1 Yb2 65.8(3) 2_546 1_455
Si4 Mn1 Yb2 141.2(7) 2_646 1_455
Si3 Mn1 Yb2 62.0(3) . 1_455
Yb2 Mn1 Yb2 119.0(3) 2_646 1_455
Si4 Mn1 Yb2 67.3(4) . .
Si4 Mn1 Yb2 136.8(3) 1_545 .
Si4 Mn1 Yb2 141.4(7) 2_546 .
Si4 Mn1 Yb2 65.6(4) 2_646 .
Si3 Mn1 Yb2 61.9(3) . .
Yb2 Mn1 Yb2 118.8(3) 2_646 .
Yb2 Mn1 Yb2 79.7(3) 1_455 .
Si4 Mn1 Mn1 112.8(3) . 2_546
Si4 Mn1 Mn1 42.49(17) 1_545 2_546
Si4 Mn1 Mn1 39.3(6) 2_546 2_546
Si4 Mn1 Mn1 113.5(5) 2_646 2_546
Si3 Mn1 Mn1 118.7(4) . 2_546
Yb2 Mn1 Mn1 60.6(3) 2_646 2_546
Yb2 Mn1 Mn1 101.2(2) 1_455 2_546
Yb2 Mn1 Mn1 179.1(3) . 2_546
Si4 Mn1 Mn1 42.27(14) . 2_556
Si4 Mn1 Mn1 113.3(3) 1_545 2_556
Si4 Mn1 Mn1 41.0(6) 2_546 2_556
Si4 Mn1 Mn1 114.7(4) 2_646 2_556
Si3 Mn1 Mn1 119.5(4) . 2_556
Yb2 Mn1 Mn1 61.5(2) 2_646 2_556
Yb2 Mn1 Mn1 57.53(15) 1_455 2_556
Yb2 Mn1 Mn1 105.7(2) . 2_556
Mn1 Mn1 Mn1 74.6(2) 2_546 2_556
Si4 Mn1 Yb2 138.4(3) . 1_445
Si4 Mn1 Yb2 66.0(3) 1_545 1_445
Si4 Mn1 Yb2 65.0(4) 2_546 1_445
Si4 Mn1 Yb2 138.6(7) 2_646 1_445
Si3 Mn1 Yb2 61.6(3) . 1_445
Yb2 Mn1 Yb2 117.7(3) 2_646 1_445
Yb2 Mn1 Yb2 75.13(10) 1_455 1_445
Yb2 Mn1 Yb2 123.48(16) . 1_445
Mn1 Mn1 Yb2 57.10(14) 2_546 1_445
Mn1 Mn1 Yb2 101.8(2) 2_556 1_445
Si4 Mn1 Yb2 138.0(3) . 1_545
Si4 Mn1 Yb2 65.8(4) 1_545 1_545
Si4 Mn1 Yb2 138.8(7) 2_546 1_545
Si4 Mn1 Yb2 64.8(3) 2_646 1_545
Si3 Mn1 Yb2 61.5(3) . 1_545
Yb2 Mn1 Yb2 117.5(3) 2_646 1_545
Yb2 Mn1 Yb2 123.48(16) 1_455 1_545
Yb2 Mn1 Yb2 74.93(10) . 1_545
Mn1 Mn1 Yb2 104.7(2) 2_546 1_545
Mn1 Mn1 Yb2 178.9(3) 2_556 1_545
Yb2 Mn1 Yb2 78.4(3) 1_445 1_545
Si1 Si1 Si1 136.8(5) 2_655 2_645
Si1 Si1 Si2 117.7(4) 2_655 .
Si1 Si1 Si2 105.5(4) 2_645 .
Si1 Si1 Yb1 80.0(3) 2_655 1_454
Si1 Si1 Yb1 69.4(3) 2_645 1_454
Si2 Si1 Yb1 134.9(2) . 1_454
Si1 Si1 Yb1 69.3(2) 2_655 2_656
Si1 Si1 Yb1 133.9(3) 2_645 2_656
Si2 Si1 Yb1 66.85(19) . 2_656
Yb1 Si1 Yb1 84.74(12) 1_454 2_656
Si1 Si1 Yb1 79.8(3) 2_655 1_554
Si1 Si1 Yb1 69.2(3) 2_645 1_554
Si2 Si1 Yb1 134.6(2) . 1_554
Yb1 Si1 Yb1 87.14(14) 1_454 1_554
Yb1 Si1 Yb1 149.0(2) 2_656 1_554
Si1 Si1 Yb1 69.1(2) 2_655 2_756
Si1 Si1 Yb1 133.6(3) 2_645 2_756
Si2 Si1 Yb1 66.71(19) . 2_756
Yb1 Si1 Yb1 149.0(2) 1_454 2_756
Yb1 Si1 Yb1 87.05(15) 2_656 2_756
Yb1 Si1 Yb1 84.63(13) 1_554 2_756
Si1 Si1 Yb1 141.2(3) 2_655 2_646
Si1 Si1 Yb1 61.6(2) 2_645 2_646
Si2 Si1 Yb1 61.5(2) . 2_646
Yb1 Si1 Yb1 78.76(12) 1_454 2_646
Yb1 Si1 Yb1 76.73(11) 2_656 2_646
Yb1 Si1 Yb1 130.7(2) 1_554 2_646
Yb1 Si1 Yb1 128.10(18) 2_756 2_646
Si1 Si1 Yb1 140.9(3) 2_655 2_746
Si1 Si1 Yb1 61.4(2) 2_645 2_746
Si2 Si1 Yb1 61.4(2) . 2_746
Yb1 Si1 Yb1 130.7(2) 1_454 2_746
Yb1 Si1 Yb1 128.11(18) 2_656 2_746
Yb1 Si1 Yb1 78.67(12) 1_554 2_746
Yb1 Si1 Yb1 76.64(11) 2_756 2_746
Yb1 Si1 Yb1 75.94(13) 2_646 2_746
Si1 Si2 Si3 120.6(3) . 2_656
Si1 Si2 Si3 132.2(4) . 2_646
Si3 Si2 Si3 107.22(18) 2_656 2_646
Si1 Si2 Yb1 66.52(16) . 2_756
Si3 Si2 Yb1 71.4(2) 2_656 2_756
Si3 Si2 Yb1 135.99(14) 2_646 2_756
Si1 Si2 Yb1 66.38(16) . 2_656
Si3 Si2 Yb1 71.3(2) 2_656 2_656
Si3 Si2 Yb1 135.79(13) 2_646 2_656
Yb1 Si2 Yb1 86.78(19) 2_756 2_656
Si1 Si2 Yb1 75.2(2) . 2_746
Si3 Si2 Yb1 136.52(15) 2_656 2_746
Si3 Si2 Yb1 70.22(19) 2_646 2_746
Yb1 Si2 Yb1 81.52(7) 2_756 2_746
Yb1 Si2 Yb1 141.41(14) 2_656 2_746
Si1 Si2 Yb1 75.10(19) . 2_646
Si3 Si2 Yb1 136.32(16) 2_656 2_646
Si3 Si2 Yb1 70.1(2) 2_646 2_646
Yb1 Si2 Yb1 141.41(13) 2_756 2_646
Yb1 Si2 Yb1 81.41(7) 2_656 2_646
Yb1 Si2 Yb1 85.2(2) 2_746 2_646
Si1 Si2 Yb2 137.77(17) . 2_746
Si3 Si2 Yb2 64.29(17) 2_656 2_746
Si3 Si2 Yb2 63.56(14) 2_646 2_746
Yb1 Si2 Yb2 78.11(11) 2_756 2_746
Yb1 Si2 Yb2 135.6(3) 2_656 2_746
Yb1 Si2 Yb2 77.47(9) 2_746 2_746
Yb1 Si2 Yb2 133.6(2) 2_646 2_746
Si1 Si2 Yb2 137.48(16) . 2_646
Si3 Si2 Yb2 64.21(19) 2_656 2_646
Si3 Si2 Yb2 63.49(12) 2_646 2_646
Yb1 Si2 Yb2 135.6(3) 2_756 2_646
Yb1 Si2 Yb2 78.01(11) 2_656 2_646
Yb1 Si2 Yb2 133.6(2) 2_746 2_646
Yb1 Si2 Yb2 77.38(10) 2_646 2_646
Yb2 Si2 Yb2 84.21(9) 2_746 2_646
Mn1 Si3 Si2 127.2(6) . 2_646
Mn1 Si3 Si2 125.5(6) . 2_656
Si2 Si3 Si2 107.22(18) 2_646 2_656
Mn1 Si3 Yb2 73.5(3) . .
Si2 Si3 Yb2 134.30(15) 2_646 .
Si2 Si3 Yb2 68.3(2) 2_656 .
Mn1 Si3 Yb2 73.3(3) . 1_455
Si2 Si3 Yb2 134.14(13) 2_646 1_455
Si2 Si3 Yb2 68.2(2) 2_656 1_455
Yb2 Si3 Yb2 88.2(2) . 1_455
Mn1 Si3 Yb2 74.4(3) . 1_545
Si2 Si3 Yb2 68.4(2) 2_646 1_545
Si2 Si3 Yb2 134.66(13) 2_656 1_545
Yb2 Si3 Yb2 83.24(8) . 1_545
Yb2 Si3 Yb2 147.67(12) 1_455 1_545
Mn1 Si3 Yb2 74.2(4) . 1_445
Si2 Si3 Yb2 68.3(2) 2_646 1_445
Si2 Si3 Yb2 134.51(17) 2_656 1_445
Yb2 Si3 Yb2 147.67(12) . 1_445
Yb2 Si3 Yb2 83.20(7) 1_455 1_445
Yb2 Si3 Yb2 87.6(3) 1_545 1_445
Mn1 Si3 Yb1 140.11(14) . .
Si2 Si3 Yb1 62.62(13) 2_646 .
Si2 Si3 Yb1 63.46(17) 2_656 .
Yb2 Si3 Yb1 76.65(10) . .
Yb2 Si3 Yb1 131.6(3) 1_455 .
Yb2 Si3 Yb1 76.37(12) 1_545 .
Yb2 Si3 Yb1 130.9(3) 1_445 .
Mn1 Si3 Yb1 139.78(14) . 1_455
Si2 Si3 Yb1 62.53(12) 2_646 1_455
Si2 Si3 Yb1 63.37(18) 2_656 1_455
Yb2 Si3 Yb1 131.6(3) . 1_455
Yb2 Si3 Yb1 76.62(13) 1_455 1_455
Yb2 Si3 Yb1 130.9(3) 1_545 1_455
Yb2 Si3 Yb1 76.35(9) 1_445 1_455
Yb1 Si3 Yb1 80.10(7) . 1_455
Mn1 Si4 Mn1 137.7(3) . 1_565
Mn1 Si4 Mn1 98.4(6) . 2_556
Mn1 Si4 Mn1 96.5(7) 1_565 2_556
Mn1 Si4 Mn1 98.7(7) . 2_656
Mn1 Si4 Mn1 96.8(6) 1_565 2_656
Mn1 Si4 Mn1 136.8(3) 2_556 2_656
Mn1 Si4 Si4 50.60(15) . 2_646
Mn1 Si4 Si4 130.9(3) 1_565 2_646
Mn1 Si4 Si4 132.5(5) 2_556 2_646
Mn1 Si4 Si4 48.1(6) 2_656 2_646
Mn1 Si4 Si4 130.7(3) . 2_656
Mn1 Si4 Si4 50.37(15) 1_565 2_656
Mn1 Si4 Si4 130.8(6) 2_556 2_656
Mn1 Si4 Si4 46.5(5) 2_656 2_656
Si4 Si4 Si4 87.5(3) 2_646 2_656
Mn1 Si4 Si4 50.32(16) . 2_546
Mn1 Si4 Si4 130.6(3) 1_565 2_546
Mn1 Si4 Si4 48.1(5) 2_556 2_546
Mn1 Si4 Si4 132.5(6) 2_656 2_546
Si4 Si4 Si4 92.502(18) 2_646 2_546
Si4 Si4 Si4 177.9(3) 2_656 2_546
Mn1 Si4 Si4 130.3(3) . 2_556
Mn1 Si4 Si4 50.09(14) 1_565 2_556
Mn1 Si4 Si4 46.5(6) 2_556 2_556
Mn1 Si4 Si4 130.9(5) 2_656 2_556
Si4 Si4 Si4 177.9(3) 2_646 2_556
Si4 Si4 Si4 92.501(18) 2_656 2_556
Si4 Si4 Si4 87.4(3) 2_546 2_556
Mn1 Si4 Yb2 151.5(5) . 2_656
Mn1 Si4 Yb2 70.9(4) 1_565 2_656
Mn1 Si4 Yb2 73.0(4) 2_556 2_656
Mn1 Si4 Yb2 73.1(4) 2_656 2_656
Si4 Si4 Yb2 115.5(3) 2_646 2_656
Si4 Si4 Yb2 62.75(14) 2_656 2_656
Si4 Si4 Yb2 115.5(2) 2_546 2_656
Si4 Si4 Yb2 62.74(14) 2_556 2_656
Mn1 Si4 Yb2 71.4(4) . 2_646
Mn1 Si4 Yb2 150.9(4) 1_565 2_646
Mn1 Si4 Yb2 74.2(4) 2_556 2_646
Mn1 Si4 Yb2 74.3(4) 2_656 2_646
Si4 Si4 Yb2 62.70(17) 2_646 2_646
Si4 Si4 Yb2 115.6(2) 2_656 2_646
Si4 Si4 Yb2 62.69(17) 2_546 2_646
Si4 Si4 Yb2 115.5(3) 2_556 2_646
Yb2 Si4 Yb2 80.06(9) 2_656 2_646
Mn1 Si4 Yb2 74.2(3) . .
Mn1 Si4 Yb2 74.8(2) 1_565 .
Mn1 Si4 Yb2 153.5(2) 2_556 .
Mn1 Si4 Yb2 69.63(17) 2_656 .
Si4 Si4 Yb2 62.0(3) 2_646 .
Si4 Si4 Yb2 62.1(2) 2_656 .
Si4 Si4 Yb2 119.7(3) 2_546 .
Si4 Si4 Yb2 119.8(3) 2_556 .
Yb2 Si4 Yb2 124.8(3) 2_656 .
Yb2 Si4 Yb2 124.7(4) 2_646 .
Mn1 Si4 Yb2 74.0(2) . 1_455
Mn1 Si4 Yb2 74.6(3) 1_565 1_455
Mn1 Si4 Yb2 69.71(18) 2_556 1_455
Mn1 Si4 Yb2 153.4(2) 2_656 1_455
Si4 Si4 Yb2 119.7(2) 2_646 1_455
Si4 Si4 Yb2 119.8(3) 2_656 1_455
Si4 Si4 Yb2 61.96(19) 2_546 1_455
Si4 Si4 Yb2 62.1(3) 2_556 1_455
Yb2 Si4 Yb2 124.8(4) 2_656 1_455
Yb2 Si4 Yb2 124.6(3) 2_646 1_455
Yb2 Si4 Yb2 83.81(9) . 1_455

loop_
_geom_bond_atom_site_label_1
_geom_bond_atom_site_label_2
_geom_bond_distance
_geom_bond_site_symmetry_2
Yb1 Si1 2.908(5) 1_656
Yb1 Si1 2.910(5) 2_646
Yb1 Si1 2.911(5) 1_556
Yb1 Si1 2.913(5) 2_746
Yb1 Si2 2.917(5) 2_746
Yb1 Si2 2.921(5) 2_646
Yb1 Si2 2.961(7) 2_756
Yb1 Si2 2.964(7) 2_656
Yb1 Si3 3.116(3) .
Yb1 Si3 3.117(3) 1_655
Yb1 Si1 3.258(5) 2_656
Yb1 Si1 3.261(6) 2_756
Yb2 Si3 2.881(6) .
Yb2 Si3 2.882(7) 1_655
Yb2 Si3 2.898(8) 1_565
Yb2 Si3 2.899(6) 1_665
Yb2 Si4 2.981(9) 2_646
Yb2 Si4 2.985(10) 2_656
Yb2 Si2 2.989(3) 2_756
Yb2 Si2 2.992(3) 2_656
Yb2 Si4 3.002(4) .
Yb2 Si4 3.003(4) 1_655
Yb2 Mn1 3.028(5) 2_656
Yb2 Mn1 3.125(10) 1_655
Mn1 Si4 2.03(2) .
Mn1 Si4 2.09(2) 1_545
Mn1 Si4 2.152(6) 2_546
Mn1 Si4 2.161(6) 2_646
Mn1 Si3 2.296(5) .
Mn1 Yb2 3.028(5) 2_646
Mn1 Yb2 3.125(10) 1_455
Mn1 Mn1 3.165(7) 2_546
Mn1 Mn1 3.165(7) 2_556
Mn1 Yb2 3.170(10) 1_445
Mn1 Yb2 3.177(9) 1_545
Si1 Si1 2.064(4) 2_655
Si1 Si1 2.064(4) 2_645
Si1 Si2 2.314(6) .
Si1 Yb1 2.908(5) 1_454
Si1 Yb1 2.910(5) 2_656
Si1 Yb1 2.911(5) 1_554
Si1 Yb1 2.913(5) 2_756
Si1 Yb1 3.258(5) 2_646
Si1 Yb1 3.261(5) 2_746
Si2 Si3 2.368(10) 2_656
Si2 Si3 2.399(9) 2_646
Si2 Yb1 2.917(5) 2_756
Si2 Yb1 2.921(5) 2_656
Si2 Yb1 2.961(7) 2_746
Si2 Yb1 2.964(7) 2_646
Si2 Yb2 2.989(3) 2_746
Si2 Yb2 2.992(3) 2_646
Si3 Si2 2.368(10) 2_646
Si3 Si2 2.399(9) 2_656
Si3 Yb2 2.882(7) 1_455
Si3 Yb2 2.898(8) 1_545
Si3 Yb2 2.899(6) 1_445
Si3 Yb1 3.117(3) 1_455
Si4 Mn1 2.09(2) 1_565
Si4 Mn1 2.152(6) 2_556
Si4 Mn1 2.161(6) 2_656
Si4 Si4 2.775(7) 2_646
Si4 Si4 2.775(7) 2_656
Si4 Si4 2.777(7) 2_546
Si4 Si4 2.777(7) 2_556
Si4 Yb2 2.981(9) 2_656
Si4 Yb2 2.985(10) 2_646
Si4 Yb2 3.003(4) 1_455
